data_2004168
loop_
_publ_author_name
'Valle, G.'
'Ettorre, R.'
'Peruzzo, V.'

_publ_section_title
;
 Bis(1-methylcytosinium) Tetrachlorocuprate(II)
;
_journal_issue 11
_journal_name_full 'Acta Crystallographica Section C'
_journal_page_first 2273
_journal_page_last 2275
_journal_paper_doi 10.1107/S0108270195006937
_journal_volume 51
_journal_year 1995
_chemical_formula_moiety 'C10 H16 Cl4 Cu N6 O2'
_chemical_formula_sum 'C10 H16 Cl4 Cu N6 O2'
_chemical_formula_weight 457.6
_space_group_IT_number 15
_symmetry_cell_setting monoclinic
_symmetry_space_group_name_Hall '-C 2yc'
_symmetry_space_group_name_H-M 'C 1 2/c 1'
_atom_type_scat_source 'SHELX76 (Sheldrick, 1976); IntTabIV'
_cell_angle_alpha 90.
_cell_angle_beta 109.6(1)
_cell_angle_gamma 90
_cell_formula_units_Z 4
_cell_length_a 12.811(2)
_cell_length_b 7.771(1)
_cell_length_c 18.098(2)
_cell_measurement_reflns_used 25
_cell_measurement_temperature 295(2)
_cell_measurement_theta_max 12
_cell_measurement_theta_min 7
_cell_volume 1697.3(11)
_computing_cell_refinement 'local program'
_computing_data_collection 'local program'
_computing_data_reduction 'local program'
_computing_molecular_graphics 'ORTEPII (Johnson, 1976)'
_computing_structure_refinement 'SHELX76 (Sheldrick, 1976)'
_computing_structure_solution 'SHELX76 (Sheldrick, 1976); SHELXS86 (Sheldrick, 1986)'
_diffrn_measurement_device 'Philips PW1100'
_diffrn_measurement_method '\q/2\q scans'
_diffrn_radiation_type MoK\a
_diffrn_radiation_wavelength 0.7107
_diffrn_reflns_av_R_equivalents 0.02
_diffrn_reflns_limit_h_max 15
_diffrn_reflns_limit_h_min -16
_diffrn_reflns_limit_k_max 10
_diffrn_reflns_limit_k_min 0
_diffrn_reflns_limit_l_max 23
_diffrn_reflns_limit_l_min 0
_diffrn_reflns_number 2118
_diffrn_reflns_theta_max 56
_diffrn_standards_decay_% 0
_diffrn_standards_interval_count 50
_diffrn_standards_number 3
_exptl_absorpt_coefficient_mu 1.94
_exptl_absorpt_correction_type none
_exptl_crystal_colour orange-yellow
_exptl_crystal_density_diffrn 1.79
_exptl_crystal_density_method none
_exptl_crystal_description prism
_exptl_crystal_size_max 0.4
_exptl_crystal_size_mid 0.3
_exptl_crystal_size_min 0.2
_refine_diff_density_max 1.78
_refine_diff_density_min -2.21
_refine_ls_extinction_method none
_refine_ls_goodness_of_fit_obs 1.13
_refine_ls_hydrogen_treatment refU
_refine_ls_number_parameters 135
_refine_ls_number_reflns 1537
_refine_ls_R_factor_obs 0.05
_refine_ls_shift/esd_max 0.511
_refine_ls_structure_factor_coef F
_refine_ls_weighting_details 'w = 1/[\s^2^(F)+0.002386F^2^]'
_refine_ls_weighting_scheme calc
_refine_ls_wR_factor_obs 0.055
_reflns_number_observed 1537
_reflns_number_total 2045
_reflns_observed_criterion F>3\s(F)
_cod_data_source_file na1174.cif
_cod_data_source_block na1174a
_cod_depositor_comments
;
The following automatic conversions were performed:

'_cell_measurement_temperature' value 'room' was changed to '295(2)'
- the room/ambient temperature average [293;298] in Kelvins(K) was
taken.

Automatic conversion script
Id: cif_fix_values 1715 2011-07-08 13:25:40Z adriana 

The following automatic conversions were performed:

'_refine_ls_weighting_scheme' value ' 1/[\s^2^(F)+0.002386F^2^]' was
changed to 'calc'. New tag '_refine_ls_weighting_details' was
created. The value of the new tag was set to 'w =
1/[\s^2^(F)+0.002386F^2^]'.

Automatic conversion script
Id: cif_fix_values 3143 2015-03-26 13:38:13Z robertas 
;
_cod_original_cell_volume 1697.0(10)
_cod_original_sg_symbol_H-M 'C 2/c'
_cod_database_code 2004168

loop_
_symmetry_equiv_pos_as_xyz
x,y,z
x,-y,1/2+z
-x,-y,-z
-x,y,1/2-z
1/2+x,1/2+y,z
1/2+x,1/2-y,1/2+z
1/2-x,1/2-y,-z
1/2-x,1/2+y,1/2-z

loop_
_atom_site_label
_atom_site_fract_x
_atom_site_fract_y
_atom_site_fract_z
_atom_site_U_iso_or_equiv
Cu 0.500000 0.18730(9) 0.250000 0.0291(2)
Cl(1) 0.64355(8) 0.3225(1) 0.33918(5) 0.0339(3)
Cl(2) 0.41740(8) 0.0684(1) 0.32841(6) 0.0362(3)
N(1) 0.7619(3) -0.0766(4) 0.3784(2) 0.028(1)
C(2) 0.7610(3) -0.0148(5) 0.4496(2) 0.028(1)
N(3) 0.8452(3) 0.1017(4) 0.4861(2) 0.028(1)
C(4) 0.9187(3) 0.1648(5) 0.4543(2) 0.028(1)
C(5) 0.9119(3) 0.1049(5) 0.3793(2) 0.032(1)
C(6) 0.8338(3) -0.0137(5) 0.3442(2) 0.031(1)
C(1) 0.6796(4) -0.2081(5) 0.3397(3) 0.039(1)
O(2) 0.6941(2) -0.0587(4) 0.4805(2) 0.040(1)
N(4) 0.9941(3) 0.2756(5) 0.4950(2) 0.035(1)
H(1)N3 0.853(4) 0.121(6) 0.535(3) .
H(1)N4 1.008(5) 0.313(7) 0.537(4) .
H(2)N4 1.044(5) 0.316(7) 0.473(4) .
H(1)C5 0.543(4) 0.356(6) 0.643(3) .
H(1)C6 0.679(4) 0.552(7) 0.708(3) .
H(1)C1 0.804(6) 0.817(8) 0.626(4) .
H(2)C1 0.901(5) 0.661(7) 0.670(3) .
H(3)C1 0.820(4) 0.721(7) 0.713(3) .

loop_
_geom_angle_atom_site_label_1
_geom_angle_atom_site_label_2
_geom_angle_atom_site_label_3
_geom_angle_site_symmetry_3
_geom_angle
_geom_angle_publ_flag
Cl(1) Cu Cl(2) 4_655 101.60(10) yes
Cl(2) Cu Cl(2) 4_655 131.00(10) yes
C(2) N(1) C(6) . 121.2(3) yes
N(1) C(2) N(3) . 115.0(4) yes
C(2) N(3) C(4) . 125.0(3) yes
N(3) C(4) C(5) . 117.6(4) yes
C(4) C(5) C(6) . 118.3(4) yes
C(6) N(1) C(1) . 121.4(4) yes
Cl(1) Cu Cl(2) . 100.60(10) yes
Cl(1) Cu Cl(1) 4_655 124.40(10) yes
C(2) N(1) C(1) . 117.3(4) yes
N(1) C(2) O(2) . 124.0(4) yes
N(3) C(2) O(2) . 121.0(4) yes
N(3) C(4) N(4) . 118.9(4) yes
C(5) C(4) N(4) . 123.4(4) yes
N(1) C(6) C(5) . 122.6(4) yes

loop_
_geom_bond_atom_site_label_1
_geom_bond_atom_site_label_2
_geom_bond_distance
_geom_bond_publ_flag
Cu Cl(1) 2.258(2) yes
N(1) C(2) 1.379(5) yes
N(1) C(1) 1.466(5) yes
C(2) O(2) 1.219(6) yes
C(4) C(5) 1.410(6) yes
C(5) C(6) 1.352(5) yes
Cu Cl(2) 2.235(2) yes
N(1) C(6) 1.360(6) yes
C(2) N(3) 1.393(5) yes
N(3) C(4) 1.351(6) yes
C(4) N(4) 1.318(5) yes

loop_
_geom_contact_atom_site_label_1
_geom_contact_atom_site_label_2
_geom_contact_distance
_geom_contact_site_symmetry_2
_geom_contact_publ_flag
N(3) Cl(1) 3.171(3) 7_656 yes
N(4) Cl(2) 3.247(4) 7_656 yes
N(4) O(2) 2.957(5) 5_555 yes
